data_7244469
loop_
_publ_author_name
'Abrahams, Brendan F.'
'Commons, Christopher J.'
'Dharma, A. David'
'Hudson, Timothy A.'
'Robson, Richard'
'Sanchez Arlt, Robin W.'
'Stewart, Thomas C.'
'White, Keith F.'

_publ_section_title
;
 Synthesis, structure and properties of coordination polymers formed from
 bridging 4-hydroxybenzoic acid anions
;
_journal_name_full CrystEngComm
_journal_paper_doi 10.1039/D2CE00163B
_journal_year 2022
_chemical_formula_moiety 'C20 H22 Li4 N2 O8'
_chemical_formula_sum 'C20 H22 Li4 N2 O8'
_chemical_formula_weight 446.15
_space_group_crystal_system monoclinic
_space_group_IT_number 14
_space_group_name_Hall '-P 2yn'
_space_group_name_H-M_alt 'P 1 21/n 1'
_atom_sites_solution_hydrogens geom
_atom_sites_solution_primary dual
_audit_creation_date 2021-12-14
_audit_creation_method
;
Olex2 1.3-alpha
(compiled 2020.11.12 svn.r5f609507 for OlexSys, GUI svn.r6408)
;
_audit_update_record
;
2021-12-14 deposited with the CCDC.	2022-02-15 downloaded from the CCDC.
;
_cell_angle_alpha 90
_cell_angle_beta 116.732(3)
_cell_angle_gamma 90
_cell_formula_units_Z 4
_cell_length_a 12.2051(3)
_cell_length_b 15.5772(2)
_cell_length_c 12.8295(3)
_cell_measurement_reflns_used 6399
_cell_measurement_temperature 130(2)
_cell_measurement_theta_max 76.64
_cell_measurement_theta_min 2.84
_cell_volume 2178.46(10)
_computing_cell_refinement
;
CrysAlisPro, Oxford Diffraction Ltd.,
Version 1.171.33.52 (release 06-11-2009 CrysAlis171 .NET)
(compiled Nov  6 2009,16:24:50)
;
_computing_data_collection
;
CrysAlisPro, Oxford Diffraction Ltd.,
Version 1.171.33.52 (release 06-11-2009 CrysAlis171 .NET)
(compiled Nov  6 2009,16:24:50)
;
_computing_data_reduction
;
CrysAlisPro, Oxford Diffraction Ltd.,
Version 1.171.33.52 (release 06-11-2009 CrysAlis171 .NET)
(compiled Nov  6 2009,16:24:50)
;
_computing_molecular_graphics 'Olex2 1.3-alpha (Dolomanov et al., 2009)'
_computing_publication_material 'Olex2 1.3-alpha (Dolomanov et al., 2009)'
_computing_structure_refinement 'SHELXL 2018/3 (Sheldrick, 2015)'
_computing_structure_solution 'SHELXT  (Sheldrick, 2015)'
_diffrn_ambient_temperature 130(2)
_diffrn_detector_area_resol_mean 10.2273
_diffrn_measured_fraction_theta_full 1.000
_diffrn_measured_fraction_theta_max 0.989
_diffrn_measurement_device_type 'Xcalibur, Atlas, Gemini'
_diffrn_measurement_method '\w scans'
_diffrn_radiation_type CuK\a
_diffrn_radiation_wavelength 1.54184
_diffrn_reflns_av_R_equivalents 0.0182
_diffrn_reflns_av_unetI/netI 0.0232
_diffrn_reflns_Laue_measured_fraction_full 1.000
_diffrn_reflns_Laue_measured_fraction_max 0.989
_diffrn_reflns_limit_h_max 15
_diffrn_reflns_limit_h_min -11
_diffrn_reflns_limit_k_max 19
_diffrn_reflns_limit_k_min -19
_diffrn_reflns_limit_l_max 14
_diffrn_reflns_limit_l_min -16
_diffrn_reflns_number 10779
_diffrn_reflns_point_group_measured_fraction_full 1.000
_diffrn_reflns_point_group_measured_fraction_max 0.989
_diffrn_reflns_theta_full 67.684
_diffrn_reflns_theta_max 76.878
_diffrn_reflns_theta_min 4.154
_exptl_absorpt_coefficient_mu 0.847
_exptl_absorpt_correction_T_max 0.943
_exptl_absorpt_correction_T_min 0.853
_exptl_absorpt_correction_type gaussian
_exptl_absorpt_process_details
;
CrysAlisPro, Oxford Diffraction Ltd.,
Version 1.171.33.52 (release 06-11-2009 CrysAlis171 .NET)
(compiled Nov  6 2009,16:24:50)
Numerical absorption correction based on gaussian integration over
			a multifaceted crystal model
;
_exptl_crystal_colour 'clear colourless'
_exptl_crystal_colour_lustre clear
_exptl_crystal_colour_primary colourless
_exptl_crystal_density_diffrn 1.360
_exptl_crystal_density_method 'not measured'
_exptl_crystal_description plate
_exptl_crystal_F_000 928
_exptl_crystal_recrystallization_method 'Re-crystallisation from solvent: DMF'
_exptl_crystal_size_max 0.31
_exptl_crystal_size_mid 0.1
_exptl_crystal_size_min 0.08
_refine_diff_density_max 0.521
_refine_diff_density_min -0.238
_refine_diff_density_rms 0.048
_refine_ls_extinction_method none
_refine_ls_goodness_of_fit_ref 1.050
_refine_ls_hydrogen_treatment constr
_refine_ls_matrix_type full
_refine_ls_number_parameters 311
_refine_ls_number_reflns 4548
_refine_ls_number_restraints 7
_refine_ls_restrained_S_all 1.054
_refine_ls_R_factor_all 0.0498
_refine_ls_R_factor_gt 0.0406
_refine_ls_shift/su_max 0.001
_refine_ls_shift/su_mean 0.000
_refine_ls_structure_factor_coef Fsqd
_refine_ls_weighting_details 'w=1/[\s^2^(Fo^2^)+(0.0695P)^2^+0.5138P] where P=(Fo^2^+2Fc^2^)/3'
_refine_ls_weighting_scheme calc
_refine_ls_wR_factor_gt 0.1119
_refine_ls_wR_factor_ref 0.1164
_reflns_Friedel_coverage 0.000
_reflns_number_gt 3694
_reflns_number_total 4548
_reflns_threshold_expression 'I > 2\s(I)'
_cod_data_source_file d2ce00163b2.cif
_cod_data_source_block li(hba)2(dmf)
_cod_original_cell_volume 2178.46(9)
_cod_database_code 7244469
_shelx_shelxl_version_number 2018/3
_shelx_space_group_comment
;
The symmetry employed for this shelxl refinement is uniquely defined
by the following loop, which should always be used as a source of
symmetry information in preference to the above space-group names.
They are only intended as comments.
;
_shelx_estimated_absorpt_t_max 0.935
_shelx_estimated_absorpt_t_min 0.779
_olex2_refinement_description
;
1. Fixed Uiso
 At 1.2 times of:
  All C(H) groups
 At 1.5 times of:
  All C(H,H,H) groups
2. Rigid bond restraints
 O6, C18
 with sigma for 1-2 distances of 0.01 and sigma for 1-3 distances of 0.01
3. Uiso/Uaniso restraints and constraints
O6 \\sim C18: within 2A with sigma of 0.001 and sigma for terminal atoms of
0.001 within 2A
4.a Aromatic/amide H refined with riding coordinates:
 C3(H3), C4(H4), C5(H5), C8(H8), C9(H9), C11(H11), C12(H12), C14(H14),
 C15(H15), C18(H18)
4.b Idealised Me refined as rotating group:
 C16(H16A,H16B,H16C), C17(H17A,H17B,H17C), C19(H19A,H19B,H19C), C20(H20A,H20B,
 H20C)
;
_olex2_submission_original_sample_id kwd156j
_olex2_submission_special_instructions 'No special instructions were received'

loop_
_space_group_symop_operation_xyz
'x, y, z'
'-x+1/2, y+1/2, -z+1/2'
'-x, -y, -z'
'x-1/2, -y-1/2, z-1/2'

loop_
_atom_site_label
_atom_site_type_symbol
_atom_site_fract_x
_atom_site_fract_y
_atom_site_fract_z
_atom_site_U_iso_or_equiv
_atom_site_adp_type
_atom_site_occupancy
_atom_site_site_symmetry_order
_atom_site_calc_flag
_atom_site_refinement_flags_posn
_atom_site_refinement_flags_adp
_atom_site_refinement_flags_occupancy
_atom_site_disorder_assembly
_atom_site_disorder_group
O1 O 1.00495(9) 0.07221(6) -0.12906(9) 0.0195(2) Uani 1 1 d . . . . .
O2 O 0.90317(9) 0.08550(6) -0.02345(8) 0.0190(2) Uani 1 1 d . . . . .
O3 O 0.97735(10) 0.06978(6) 0.25784(9) 0.0216(2) Uani 1 1 d . . . . .
O4 O 0.96552(10) 0.07327(6) 0.42527(9) 0.0214(2) Uani 1 1 d . . . . .
O5 O 0.65466(10) 0.40469(7) 0.18738(9) 0.0252(2) Uani 1 1 d . . . . .
O6 O 1.24999(10) 0.01573(7) -0.06749(10) 0.0253(2) Uani 1 1 d . U . . .
O7 O 1.17914(10) 0.09247(7) 0.14980(9) 0.0230(2) Uani 1 1 d . . . . .
O8 O 1.24633(12) -0.00697(9) 0.51856(12) 0.0399(3) Uani 1 1 d . . . . .
N1 N 1.39940(13) -0.08424(9) -0.02648(15) 0.0359(3) Uani 1 1 d . . . . .
N2 N 1.37052(13) -0.07427(9) 0.45666(14) 0.0322(3) Uani 1 1 d . . . . .
C1 C 0.92863(12) 0.11186(8) -0.10355(12) 0.0166(3) Uani 1 1 d . . . . .
C2 C 0.86692(12) 0.19020(8) -0.16881(12) 0.0176(3) Uani 1 1 d . . . . .
C3 C 0.87525(13) 0.21756(9) -0.26928(12) 0.0205(3) Uani 1 1 d . . . . .
H3 H 0.924737 0.186343 -0.295839 0.025 Uiso 1 1 calc R U . . .
C4 C 0.79326(13) 0.23828(9) -0.13213(12) 0.0191(3) Uani 1 1 d . . . . .
H4 H 0.786159 0.220677 -0.064527 0.023 Uiso 1 1 calc R U . . .
C5 C 0.73093(13) 0.31043(9) -0.19171(12) 0.0208(3) Uani 1 1 d . . . . .
H5 H 0.682237 0.341609 -0.164192 0.025 Uiso 1 1 calc R U . . .
C6 C 0.94378(12) 0.10553(9) 0.32806(12) 0.0182(3) Uani 1 1 d . . . . .
C7 C 0.87223(13) 0.18622(9) 0.29241(12) 0.0198(3) Uani 1 1 d . . . . .
C8 C 0.85903(14) 0.23253(9) 0.19345(13) 0.0230(3) Uani 1 1 d . . . . .
H8 H 0.899484 0.213137 0.149550 0.028 Uiso 1 1 calc R U . . .
C9 C 0.78790(15) 0.30600(10) 0.15910(13) 0.0246(3) Uani 1 1 d . . . . .
H9 H 0.781997 0.337017 0.093017 0.030 Uiso 1 1 calc R U . . .
C10 C 0.72360(14) 0.33596(9) 0.22054(12) 0.0219(3) Uani 1 1 d . . . . .
C11 C 0.73713(15) 0.28781(10) 0.31947(13) 0.0246(3) Uani 1 1 d . . . . .
H11 H 0.694839 0.305619 0.362391 0.030 Uiso 1 1 calc R U . . .
C12 C 0.81045(14) 0.21561(9) 0.35471(12) 0.0230(3) Uani 1 1 d . . . . .
H12 H 0.819117 0.185404 0.422321 0.028 Uiso 1 1 calc R U . . .
C13 C 1.23835(13) 0.16116(9) 0.20664(12) 0.0194(3) Uani 1 1 d . . . . .
C14 C 1.31212(14) 0.21043(9) 0.16983(12) 0.0218(3) Uani 1 1 d . . . . .
H14 H 1.318515 0.193667 0.101575 0.026 Uiso 1 1 calc R U . . .
C15 C 1.27900(15) -0.02261(10) 0.44300(15) 0.0295(3) Uani 1 1 d . . . . .
H15 H 1.235344 0.004382 0.369237 0.035 Uiso 1 1 calc R U . . .
C16 C 1.4349(2) -0.12325(17) 0.5621(2) 0.0611(7) Uani 1 1 d . . . . .
H16A H 1.408270 -0.104996 0.620240 0.092 Uiso 1 1 calc R U . . .
H16B H 1.523380 -0.113649 0.592794 0.092 Uiso 1 1 calc R U . . .
H16C H 1.416982 -0.184416 0.545189 0.092 Uiso 1 1 calc R U . . .
C17 C 1.4039(2) -0.08858(17) 0.3625(2) 0.0552(6) Uani 1 1 d . . . . .
H17A H 1.389571 -0.148883 0.338367 0.083 Uiso 1 1 calc R U . . .
H17B H 1.490761 -0.074744 0.389711 0.083 Uiso 1 1 calc R U . . .
H17C H 1.353700 -0.051749 0.296151 0.083 Uiso 1 1 calc R U . . .
C18 C 1.31270(15) -0.03268(11) -0.09582(15) 0.0287(3) Uani 1 1 d . U . . .
H18 H 1.296168 -0.032275 -0.175596 0.034 Uiso 1 1 calc R U . . .
C19 C 1.4305(2) -0.08892(18) 0.0981(2) 0.0593(7) Uani 1 1 d . . . . .
H19A H 1.396515 -0.038889 0.119714 0.089 Uiso 1 1 calc R U . . .
H19B H 1.519932 -0.089494 0.144444 0.089 Uiso 1 1 calc R U . . .
H19C H 1.395951 -0.141495 0.113222 0.089 Uiso 1 1 calc R U . . .
C20 C 1.46487(19) -0.14124(16) -0.0671(3) 0.0650(8) Uani 1 1 d . . . . .
H20A H 1.432508 -0.135515 -0.151872 0.097 Uiso 1 1 calc R U . . .
H20B H 1.454405 -0.200573 -0.047771 0.097 Uiso 1 1 calc R U . . .
H20C H 1.552243 -0.126439 -0.029300 0.097 Uiso 1 1 calc R U . . .
Li1 Li 1.0888(2) 0.04751(16) -0.2212(2) 0.0247(5) Uani 1 1 d . . . . .
Li2 Li 1.1574(2) 0.03114(16) 0.0177(2) 0.0216(5) Uani 1 1 d . . . . .
Li3 Li 1.0237(2) 0.06253(15) 0.1387(2) 0.0212(5) Uani 1 1 d . . . . .
Li4 Li 1.1141(2) 0.02893(17) 0.5502(2) 0.0245(5) Uani 1 1 d . . . . .

loop_
_atom_site_aniso_label
_atom_site_aniso_U_11
_atom_site_aniso_U_22
_atom_site_aniso_U_33
_atom_site_aniso_U_23
_atom_site_aniso_U_13
_atom_site_aniso_U_12
O1 0.0225(5) 0.0147(4) 0.0223(5) 0.0009(4) 0.0110(4) 0.0030(4)
O2 0.0231(5) 0.0150(4) 0.0195(5) 0.0023(4) 0.0100(4) 0.0016(4)
O3 0.0272(5) 0.0166(5) 0.0235(5) -0.0025(4) 0.0136(4) -0.0003(4)
O4 0.0262(5) 0.0172(4) 0.0196(5) 0.0024(4) 0.0092(4) 0.0021(4)
O5 0.0315(6) 0.0221(5) 0.0217(5) 0.0039(4) 0.0118(4) 0.0103(4)
O6 0.0235(5) 0.0264(5) 0.0296(5) 0.0007(4) 0.0152(4) 0.0020(4)
O7 0.0246(5) 0.0201(5) 0.0251(5) -0.0083(4) 0.0118(4) -0.0070(4)
O8 0.0320(7) 0.0443(7) 0.0479(8) -0.0048(6) 0.0219(6) 0.0028(6)
N1 0.0226(7) 0.0288(7) 0.0512(9) -0.0018(6) 0.0122(6) 0.0014(6)
N2 0.0265(7) 0.0289(7) 0.0423(8) -0.0035(6) 0.0165(6) 0.0002(5)
C1 0.0174(6) 0.0131(6) 0.0177(6) -0.0022(5) 0.0067(5) -0.0015(5)
C2 0.0181(6) 0.0144(6) 0.0194(6) 0.0005(5) 0.0077(5) 0.0004(5)
C3 0.0211(7) 0.0198(6) 0.0229(7) 0.0014(5) 0.0118(5) 0.0031(5)
C4 0.0221(6) 0.0178(6) 0.0182(6) 0.0010(5) 0.0097(5) 0.0018(5)
C5 0.0221(7) 0.0192(6) 0.0219(7) 0.0019(5) 0.0107(5) 0.0045(5)
C6 0.0187(6) 0.0159(6) 0.0187(6) -0.0018(5) 0.0074(5) -0.0036(5)
C7 0.0235(7) 0.0166(6) 0.0186(6) -0.0004(5) 0.0089(5) 0.0009(5)
C8 0.0292(7) 0.0214(7) 0.0209(7) 0.0010(5) 0.0135(6) 0.0040(6)
C9 0.0329(8) 0.0224(7) 0.0201(7) 0.0045(5) 0.0134(6) 0.0060(6)
C10 0.0239(7) 0.0195(6) 0.0201(7) 0.0002(5) 0.0079(5) 0.0035(5)
C11 0.0307(8) 0.0235(7) 0.0226(7) 0.0015(6) 0.0146(6) 0.0059(6)
C12 0.0300(7) 0.0210(7) 0.0191(6) 0.0017(5) 0.0121(6) 0.0022(6)
C13 0.0181(6) 0.0165(6) 0.0208(6) -0.0030(5) 0.0063(5) -0.0014(5)
C14 0.0246(7) 0.0224(7) 0.0209(6) -0.0049(5) 0.0123(6) -0.0030(5)
C15 0.0257(8) 0.0253(7) 0.0342(8) -0.0004(6) 0.0104(6) -0.0006(6)
C16 0.0387(11) 0.0605(14) 0.0817(17) 0.0363(13) 0.0249(11) 0.0225(10)
C17 0.0430(11) 0.0704(15) 0.0606(14) -0.0376(12) 0.0306(11) -0.0173(11)
C18 0.0247(6) 0.0303(6) 0.0311(6) -0.0021(5) 0.0126(5) 0.0000(5)
C19 0.0411(12) 0.0805(17) 0.0557(13) 0.0348(13) 0.0212(10) 0.0106(11)
C20 0.0299(10) 0.0522(13) 0.0928(19) -0.0346(13) 0.0099(11) 0.0092(9)
Li1 0.0293(13) 0.0209(12) 0.0282(13) 0.0000(10) 0.0168(11) -0.0025(10)
Li2 0.0251(12) 0.0182(11) 0.0222(11) -0.0014(9) 0.0111(10) -0.0013(9)
Li3 0.0242(12) 0.0184(11) 0.0215(11) -0.0012(9) 0.0107(10) -0.0017(9)
Li4 0.0247(12) 0.0235(12) 0.0247(12) 0.0004(10) 0.0106(10) -0.0005(10)

loop_
_atom_type_symbol
_atom_type_description
_atom_type_scat_dispersion_real
_atom_type_scat_dispersion_imag
_atom_type_scat_source
C C 0.0181 0.0091 'International Tables Vol C Tables 4.2.6.8 and 6.1.1.4'
H H 0.0000 0.0000 'International Tables Vol C Tables 4.2.6.8 and 6.1.1.4'
Li Li 0.0008 0.0003 'International Tables Vol C Tables 4.2.6.8 and 6.1.1.4'
N N 0.0311 0.0180 'International Tables Vol C Tables 4.2.6.8 and 6.1.1.4'
O O 0.0492 0.0322 'International Tables Vol C Tables 4.2.6.8 and 6.1.1.4'

loop_
_geom_angle_atom_site_label_1
_geom_angle_atom_site_label_2
_geom_angle_atom_site_label_3
_geom_angle
_geom_angle_site_symmetry_1
_geom_angle_site_symmetry_3
_geom_angle_publ_flag
C1 O1 Li1 155.19(12) . . ?
C1 O1 Li2 112.23(11) . . ?
C1 O1 Li3 111.90(11) . 3_755 ?
Li1 O1 Li2 89.30(11) . . ?
Li1 O1 Li3 83.44(11) . 3_755 ?
Li2 O1 Li3 78.69(10) . 3_755 ?
C1 O2 Li2 124.09(11) . 3_755 ?
C1 O2 Li3 125.21(12) . . ?
Li3 O2 Li2 84.70(11) . 3_755 ?
C6 O3 Li1 110.29(11) . 3_755 ?
C6 O3 Li3 157.39(12) . . ?
Li3 O3 Li1 89.51(11) . 3_755 ?
C6 O4 Li4 125.77(12) . 3_756 ?
C6 O4 Li4 131.87(13) . . ?
Li4 O4 Li4 85.67(12) . 3_756 ?
C10 O5 Li1 121.48(12) . 4_566 ?
C10 O5 Li4 127.32(12) . 4_565 ?
Li1 O5 Li4 111.15(12) 4_566 4_565 ?
C18 O6 Li1 107.78(12) . . ?
C18 O6 Li2 147.93(13) . . ?
Li2 O6 Li1 87.88(11) . . ?
C13 O7 Li3 121.63(12) . . ?
C15 O8 Li4 146.01(15) . . ?
C18 N1 C19 120.33(17) . . ?
C18 N1 C20 122.93(19) . . ?
C20 N1 C19 116.68(19) . . ?
C15 N2 C16 121.21(17) . . ?
C15 N2 C17 121.20(18) . . ?
C16 N2 C17 117.43(19) . . ?
O1 C1 C2 119.87(12) . . ?
O2 C1 O1 121.60(12) . . ?
O2 C1 C2 118.53(12) . . ?
C3 C2 C1 122.76(12) . . ?
C4 C2 C1 119.34(12) . . ?
C4 C2 C3 117.87(12) . . ?
C2 C3 H3 119.6 . . ?
C14 C3 C2 120.78(13) 4_565 . ?
C14 C3 H3 119.6 4_565 . ?
C2 C4 H4 119.1 . . ?
C5 C4 C2 121.70(13) . . ?
C5 C4 H4 119.1 . . ?
C4 C5 H5 119.5 . . ?
C4 C5 C13 121.09(13) . 4_565 ?
C13 C5 H5 119.5 4_565 . ?
O3 C6 C7 119.04(12) . . ?
O4 C6 O3 122.37(13) . . ?
O4 C6 C7 118.54(12) . . ?
C8 C7 C6 121.80(13) . . ?
C12 C7 C6 119.71(13) . . ?
C12 C7 C8 118.41(13) . . ?
C7 C8 H8 119.6 . . ?
C9 C8 C7 120.87(14) . . ?
C9 C8 H8 119.6 . . ?
C8 C9 H9 119.3 . . ?
C8 C9 C10 121.34(14) . . ?
C10 C9 H9 119.3 . . ?
O5 C10 C9 121.60(13) . . ?
O5 C10 C11 121.50(13) . . ?
C9 C10 C11 116.90(13) . . ?
C10 C11 H11 119.3 . . ?
C12 C11 C10 121.42(14) . . ?
C12 C11 H11 119.3 . . ?
C7 C12 H12 119.5 . . ?
C11 C12 C7 121.05(13) . . ?
C11 C12 H12 119.5 . . ?
O7 C13 C5 121.20(13) . 4_666 ?
O7 C13 C14 122.00(13) . . ?
C14 C13 C5 116.80(13) . 4_666 ?
C3 C14 C13 121.76(13) 4_666 . ?
C3 C14 H14 119.1 4_666 . ?
C13 C14 H14 119.1 . . ?
O8 C15 N2 124.83(17) . . ?
O8 C15 H15 117.6 . . ?
N2 C15 H15 117.6 . . ?
N2 C16 H16A 109.5 . . ?
N2 C16 H16B 109.5 . . ?
N2 C16 H16C 109.5 . . ?
H16A C16 H16B 109.5 . . ?
H16A C16 H16C 109.5 . . ?
H16B C16 H16C 109.5 . . ?
N2 C17 H17A 109.5 . . ?
N2 C17 H17B 109.5 . . ?
N2 C17 H17C 109.5 . . ?
H17A C17 H17B 109.5 . . ?
H17A C17 H17C 109.5 . . ?
H17B C17 H17C 109.5 . . ?
O6 C18 N1 126.27(16) . . ?
O6 C18 H18 116.9 . . ?
N1 C18 H18 116.9 . . ?
N1 C19 H19A 109.5 . . ?
N1 C19 H19B 109.5 . . ?
N1 C19 H19C 109.5 . . ?
H19A C19 H19B 109.5 . . ?
H19A C19 H19C 109.5 . . ?
H19B C19 H19C 109.5 . . ?
N1 C20 H20A 109.5 . . ?
N1 C20 H20B 109.5 . . ?
N1 C20 H20C 109.5 . . ?
H20A C20 H20B 109.5 . . ?
H20A C20 H20C 109.5 . . ?
H20B C20 H20C 109.5 . . ?
O1 Li1 O3 93.31(11) . 3_755 ?
O1 Li1 O6 90.14(11) . . ?
O1 Li1 C6 119.61(12) . 3_755 ?
O1 Li1 C10 125.53(12) . 4_665 ?
O1 Li1 Li3 51.51(8) . 3_755 ?
O1 Li1 Li4 155.50(14) . 1_554 ?
O3 Li1 O6 96.58(12) 3_755 . ?
O3 Li1 C6 26.37(6) 3_755 3_755 ?
O3 Li1 C10 140.77(13) 3_755 4_665 ?
O3 Li1 Li3 43.59(8) 3_755 3_755 ?
O3 Li1 Li4 83.81(10) 3_755 1_554 ?
O5 Li1 O1 144.48(16) 4_665 . ?
O5 Li1 O3 118.11(14) 4_665 3_755 ?
O5 Li1 O6 101.39(13) 4_665 . ?
O5 Li1 C6 92.33(11) 4_665 3_755 ?
O5 Li1 C10 23.78(6) 4_665 4_665 ?
O5 Li1 Li3 161.63(15) 4_665 3_755 ?
O5 Li1 Li4 35.00(8) 4_665 1_554 ?
O6 Li1 C6 97.45(10) . 3_755 ?
O6 Li1 C10 89.37(10) . 4_665 ?
O6 Li1 Li3 84.81(10) . 3_755 ?
O6 Li1 Li4 114.36(11) . 1_554 ?
C6 Li1 C10 114.43(10) 3_755 4_665 ?
C6 Li1 Li3 69.61(8) 3_755 3_755 ?
C6 Li1 Li4 59.30(8) 3_755 1_554 ?
C10 Li1 Li4 58.77(7) 4_665 1_554 ?
Li3 Li1 C10 173.38(13) 3_755 4_665 ?
Li3 Li1 Li4 126.76(12) 3_755 1_554 ?
O1 Li2 Li3 51.60(8) . 3_755 ?
O2 Li2 O1 96.89(11) 3_755 . ?
O2 Li2 Li3 47.50(8) 3_755 3_755 ?
O6 Li2 O1 92.28(11) . . ?
O6 Li2 O2 103.53(12) . 3_755 ?
O6 Li2 Li3 90.26(11) . 3_755 ?
O2 Li3 O1 95.35(11) . 3_755 ?
O3 Li3 O1 90.26(11) . 3_755 ?
O3 Li3 O2 119.98(14) . . ?
O3 Li3 O7 126.02(14) . . ?
O7 Li3 O1 112.39(13) . 3_755 ?
O7 Li3 O2 106.40(12) . . ?
O4 Li4 O4 94.33(12) . 3_756 ?
O5 Li4 O4 103.50(13) 4_666 3_756 ?
O5 Li4 O4 109.26(14) 4_666 . ?
O5 Li4 O8 117.41(15) 4_666 . ?
O8 Li4 O4 108.80(14) . 3_756 ?
O8 Li4 O4 119.70(14) . . ?

loop_
_geom_bond_atom_site_label_1
_geom_bond_atom_site_label_2
_geom_bond_distance
_geom_bond_site_symmetry_2
_geom_bond_publ_flag
O1 C1 1.2769(17) . ?
O1 Li1 1.919(3) . ?
O1 Li2 2.065(3) . ?
O1 Li3 2.122(3) 3_755 ?
O2 C1 1.2682(17) . ?
O2 Li2 1.976(3) 3_755 ?
O2 Li3 1.966(3) . ?
O3 C6 1.2734(17) . ?
O3 Li1 1.967(3) 3_755 ?
O3 Li3 1.857(3) . ?
O4 C6 1.2573(18) . ?
O4 Li4 1.963(3) 3_756 ?
O4 Li4 1.928(3) . ?
O5 C10 1.3088(17) . ?
O5 Li1 1.850(3) 4_566 ?
O5 Li4 1.905(3) 4_565 ?
O6 C18 1.240(2) . ?
O6 Li1 2.125(3) . ?
O6 Li2 1.907(3) . ?
O7 C13 1.3133(17) . ?
O7 Li3 1.895(3) . ?
O8 C15 1.227(2) . ?
O8 Li4 1.916(3) . ?
N1 C18 1.307(2) . ?
N1 C19 1.469(3) . ?
N1 C20 1.440(3) . ?
N2 C15 1.323(2) . ?
N2 C16 1.440(3) . ?
N2 C17 1.454(3) . ?
C1 C2 1.4799(18) . ?
C2 C3 1.4041(19) . ?
C2 C4 1.4041(19) . ?
C3 H3 0.9500 . ?
C3 C14 1.3859(19) 4_565 ?
C4 H4 0.9500 . ?
C4 C5 1.3795(19) . ?
C5 H5 0.9500 . ?
C5 C13 1.418(2) 4_565 ?
C6 C7 1.4806(19) . ?
C7 C8 1.405(2) . ?
C7 C12 1.400(2) . ?
C8 H8 0.9500 . ?
C8 C9 1.383(2) . ?
C9 H9 0.9500 . ?
C9 C10 1.418(2) . ?
C10 C11 1.418(2) . ?
C11 H11 0.9500 . ?
C11 C12 1.381(2) . ?
C12 H12 0.9500 . ?
C13 C14 1.416(2) . ?
C14 H14 0.9500 . ?
C15 H15 0.9500 . ?
C16 H16A 0.9800 . ?
C16 H16B 0.9800 . ?
C16 H16C 0.9800 . ?
C17 H17A 0.9800 . ?
C17 H17B 0.9800 . ?
C17 H17C 0.9800 . ?
C18 H18 0.9500 . ?
C19 H19A 0.9800 . ?
C19 H19B 0.9800 . ?
C19 H19C 0.9800 . ?
C20 H20A 0.9800 . ?
C20 H20B 0.9800 . ?
C20 H20C 0.9800 . ?
Li1 Li3 2.694(4) 3_755 ?
Li1 Li4 3.097(4) 1_554 ?
Li2 Li3 2.655(4) 3_755 ?

loop_
_geom_torsion_atom_site_label_1
_geom_torsion_atom_site_label_2
_geom_torsion_atom_site_label_3
_geom_torsion_atom_site_label_4
_geom_torsion
_geom_torsion_site_symmetry_1
_geom_torsion_site_symmetry_2
_geom_torsion_site_symmetry_3
_geom_torsion_site_symmetry_4
_geom_torsion_publ_flag
O1 C1 C2 C3 8.9(2) . . . . ?
O1 C1 C2 C4 -173.33(12) . . . . ?
O2 C1 C2 C3 -170.65(13) . . . . ?
O2 C1 C2 C4 7.12(19) . . . . ?
O3 C6 C7 C8 -11.6(2) . . . . ?
O3 C6 C7 C12 165.11(13) . . . . ?
O4 C6 C7 C8 170.82(13) . . . . ?
O4 C6 C7 C12 -12.5(2) . . . . ?
O5 C10 C11 C12 -179.61(14) . . . . ?
O7 C13 C14 C3 -179.44(14) . . . 4_666 ?
C1 C2 C3 C14 177.53(13) . . . 4_565 ?
C1 C2 C4 C5 -178.15(13) . . . . ?
C2 C4 C5 C13 0.3(2) . . . 4_565 ?
C3 C2 C4 C5 -0.3(2) . . . . ?
C4 C2 C3 C14 -0.3(2) . . . 4_565 ?
C5 C13 C14 C3 0.7(2) 4_666 . . 4_666 ?
C6 O3 Li3 O1 -165.5(3) . . . 3_755 ?
C6 O3 Li3 O2 -69.2(4) . . . . ?
C6 O3 Li3 O7 76.2(4) . . . . ?
C6 C7 C8 C9 177.49(14) . . . . ?
C6 C7 C12 C11 -176.12(14) . . . . ?
C7 C8 C9 C10 -1.6(2) . . . . ?
C8 C7 C12 C11 0.7(2) . . . . ?
C8 C9 C10 O5 -178.94(14) . . . . ?
C8 C9 C10 C11 0.9(2) . . . . ?
C9 C10 C11 C12 0.6(2) . . . . ?
C10 C11 C12 C7 -1.4(2) . . . . ?
C12 C7 C8 C9 0.8(2) . . . . ?
C13 O7 Li3 O1 -148.79(12) . . . 3_755 ?
C13 O7 Li3 O2 108.12(14) . . . . ?
C13 O7 Li3 O3 -41.0(2) . . . . ?
C16 N2 C15 O8 5.2(3) . . . . ?
C17 N2 C15 O8 -179.41(17) . . . . ?
C19 N1 C18 O6 0.1(3) . . . . ?
C20 N1 C18 O6 177.36(19) . . . . ?
Li1 O1 C1 O2 169.8(2) . . . . ?
Li1 O1 C1 C2 -9.8(3) . . . . ?
Li1 O3 C6 O4 56.32(18) 3_755 . . . ?
Li1 O3 C6 C7 -121.17(14) 3_755 . . . ?
Li1 O3 Li3 O1 -13.68(11) 3_755 . . 3_755 ?
Li1 O3 Li3 O2 82.65(15) 3_755 . . . ?
Li1 O3 Li3 O7 -132.00(17) 3_755 . . . ?
Li1 O5 C10 C9 -171.15(15) 4_566 . . . ?
Li1 O5 C10 C11 9.1(2) 4_566 . . . ?
Li1 O6 C18 N1 -160.16(16) . . . . ?
Li2 O1 C1 O2 -41.74(17) . . . . ?
Li2 O1 C1 C2 138.73(12) . . . . ?
Li2 O2 C1 O1 -55.43(19) 3_755 . . . ?
Li2 O2 C1 C2 124.11(14) 3_755 . . . ?
Li2 O6 C18 N1 -44.1(3) . . . . ?
Li3 O1 C1 O2 44.60(17) 3_755 . . . ?
Li3 O1 C1 C2 -134.93(13) 3_755 . . . ?
Li3 O2 C1 O1 54.51(19) . . . . ?
Li3 O2 C1 C2 -125.95(14) . . . . ?
Li3 O3 C6 O4 -153.9(3) . . . . ?
Li3 O3 C6 C7 28.6(4) . . . . ?
Li3 O7 C13 C5 34.4(2) . . . 4_666 ?
Li3 O7 C13 C14 -145.52(14) . . . . ?
Li4 O4 C6 O3 49.6(2) . . . . ?
Li4 O4 C6 O3 -71.80(19) 3_756 . . . ?
Li4 O4 C6 C7 -132.90(15) . . . . ?
Li4 O4 C6 C7 105.71(16) 3_756 . . . ?
Li4 O5 C10 C9 5.9(2) 4_565 . . . ?
Li4 O5 C10 C11 -173.95(15) 4_565 . . . ?
Li4 O8 C15 N2 -155.5(2) . . . . ?
